data_2211106
loop_
_publ_author_name
'Santacruz, Lynay'
'Abonia, Rodrigo'
'Low, John Nicolson'
'Cobo, Justo'

_publ_section_title <i>N</i>-Benzyl-<i>N</i>-[(<i>E</i>)-(3,4,5-trimethoxyphenyl)methylidene]amine
_journal_coeditor_code LH2199
_journal_issue 11
_journal_name_full 'Acta Crystallographica Section E'
_journal_page_first o5027
_journal_page_last o5028
_journal_paper_doi 10.1107/S1600536806040785
_journal_volume 62
_journal_year 2006
_chemical_formula_moiety 'C17 H19 N O3'
_chemical_formula_sum 'C17 H19 N O3'
_chemical_formula_weight 285.33
_chemical_melting_point 367
_chemical_name_systematic
;
N-benzyl-N-[(E)-(3,4,5-trimethoxyphenyl)methylidene]amine
;
_space_group_IT_number 14
_symmetry_cell_setting monoclinic
_symmetry_space_group_name_Hall '-P 2ybc'
_symmetry_space_group_name_H-M 'P 1 21/c 1'
_atom_sites_solution_hydrogens geom
_atom_sites_solution_primary direct
_atom_sites_solution_secondary difmap
_cell_angle_alpha 90.00
_cell_angle_beta 98.447(2)
_cell_angle_gamma 90.00
_cell_formula_units_Z 4
_cell_length_a 22.1302(10)
_cell_length_b 5.3140(2)
_cell_length_c 12.4571(5)
_cell_measurement_reflns_used 3317
_cell_measurement_temperature 120(2)
_cell_measurement_theta_max 27.57
_cell_measurement_theta_min 3.31
_cell_volume 1449.06(10)
_computing_cell_refinement 'DENZO (Otwinowski & Minor, 1997) & COLLECT'
_computing_data_collection 'COLLECT (Hooft, 1999)'
_computing_data_reduction 'DENZO  & COLLECT'
_computing_molecular_graphics 'PLATON (Spek, 2003)'
_computing_publication_material 'SHELXL-97  and WordPerfect macro PRPKAPPA (Ferguson, 1999)'
_computing_structure_refinement 'OSCAIL  & SHELXL-97'
_computing_structure_solution 'OSCAIL (McArdle, 2003) and SHELXS-97 (Sheldrick, 1997)'
_diffrn_ambient_temperature 120(2)
_diffrn_detector_area_resol_mean 9.091
_diffrn_measured_fraction_theta_full 0.992
_diffrn_measured_fraction_theta_max 0.992
_diffrn_measurement_device_type 'Bruker-Nonius KappaCCD'
_diffrn_measurement_method '\f & \w scans'
_diffrn_radiation_monochromator graphite
_diffrn_radiation_source 'Bruker-Nonius FR591 rotating anode'
_diffrn_radiation_type 'Mo K\a'
_diffrn_radiation_wavelength 0.71073
_diffrn_reflns_av_R_equivalents 0.0551
_diffrn_reflns_av_sigmaI/netI 0.0485
_diffrn_reflns_limit_h_max 28
_diffrn_reflns_limit_h_min -28
_diffrn_reflns_limit_k_max 6
_diffrn_reflns_limit_k_min -6
_diffrn_reflns_limit_l_max 16
_diffrn_reflns_limit_l_min -16
_diffrn_reflns_number 14669
_diffrn_reflns_theta_full 27.57
_diffrn_reflns_theta_max 27.57
_diffrn_reflns_theta_min 3.31
_diffrn_standards_decay_% nil
_exptl_absorpt_coefficient_mu 0.090
_exptl_absorpt_correction_T_max 0.9973
_exptl_absorpt_correction_T_min 0.9634
_exptl_absorpt_correction_type multi-scan
_exptl_absorpt_process_details '(SADABS; Sheldrick, 2003)'
_exptl_crystal_colour colourless
_exptl_crystal_density_diffrn 1.308
_exptl_crystal_density_method 'not measured'
_exptl_crystal_description plate
_exptl_crystal_F_000 608
_exptl_crystal_size_max 0.42
_exptl_crystal_size_mid 0.34
_exptl_crystal_size_min 0.03
_refine_diff_density_max 0.291
_refine_diff_density_min -0.278
_refine_ls_extinction_method none
_refine_ls_goodness_of_fit_ref 1.142
_refine_ls_hydrogen_treatment constr
_refine_ls_matrix_type full
_refine_ls_number_parameters 193
_refine_ls_number_reflns 3317
_refine_ls_number_restraints 0
_refine_ls_restrained_S_all 1.142
_refine_ls_R_factor_all 0.0705
_refine_ls_R_factor_gt 0.0542
_refine_ls_shift/su_max 0.000
_refine_ls_shift/su_mean 0.000
_refine_ls_structure_factor_coef Fsqd
_refine_ls_weighting_details 'w=1/[\s^2^(Fo^2^)+(0.0543P)^2^+1.1271P] where P=(Fo^2^+2Fc^2^)/3'
_refine_ls_weighting_scheme calc
_refine_ls_wR_factor_gt 0.1459
_refine_ls_wR_factor_ref 0.1541
_reflns_number_gt 2627
_reflns_number_total 3317
_reflns_threshold_expression I>2\s(I)
_cod_data_source_file lh2199.cif
_cod_data_source_block I
_cod_original_sg_symbol_H-M 'P 21/c'
_cod_database_code 2211106
_cod_database_fobs_code 2211106

loop_
_symmetry_equiv_pos_as_xyz
'x, y, z'
'-x, y+1/2, -z+1/2'
'-x, -y, -z'
'x, -y-1/2, z-1/2'

loop_
_atom_site_type_symbol
_atom_site_label
_atom_site_fract_x
_atom_site_fract_y
_atom_site_fract_z
_atom_site_U_iso_or_equiv
_atom_site_adp_type
_atom_site_calc_flag
_atom_site_refinement_flags
_atom_site_occupancy
N N1 0.17303(7) 0.3758(3) 0.49211(13) 0.0216(4) Uani d . 1
C C1 0.12212(9) 0.2916(4) 0.54614(17) 0.0243(4) Uani d . 1
C C2 0.21935(9) 0.2331(4) 0.50281(15) 0.0201(4) Uani d . 1
C C11 0.10308(8) 0.4877(4) 0.62221(16) 0.0210(4) Uani d . 1
C C12 0.12924(9) 0.4898(4) 0.73129(17) 0.0264(5) Uani d . 1
C C13 0.11283(10) 0.6721(4) 0.80159(18) 0.0298(5) Uani d . 1
C C14 0.06916(10) 0.8502(4) 0.76425(19) 0.0297(5) Uani d . 1
C C15 0.04209(10) 0.8478(4) 0.65706(19) 0.0277(5) Uani d . 1
C C16 0.05928(9) 0.6690(4) 0.58604(17) 0.0241(4) Uani d . 1
C C21 0.27357(8) 0.2747(4) 0.44917(15) 0.0187(4) Uani d . 1
C C22 0.27406(8) 0.4577(4) 0.36889(15) 0.0183(4) Uani d . 1
C C23 0.32533(9) 0.4804(4) 0.31665(15) 0.0181(4) Uani d . 1
O O23 0.33080(6) 0.6491(3) 0.23613(11) 0.0216(3) Uani d . 1
C C231 0.28149(9) 0.8224(4) 0.20817(17) 0.0228(4) Uani d . 1
C C24 0.37622(8) 0.3231(4) 0.34585(15) 0.0179(4) Uani d . 1
O O24 0.42718(6) 0.3559(3) 0.29596(11) 0.0211(3) Uani d . 1
C C241 0.43719(9) 0.1529(4) 0.22369(17) 0.0244(4) Uani d . 1
C C25 0.37572(8) 0.1454(4) 0.42831(15) 0.0186(4) Uani d . 1
O O25 0.42793(6) 0.0090(3) 0.45386(11) 0.0241(3) Uani d . 1
C C251 0.42837(9) -0.1839(4) 0.53421(17) 0.0235(4) Uani d . 1
C C26 0.32410(9) 0.1194(4) 0.47905(15) 0.0201(4) Uani d . 1
H H1A 0.1342 0.1361 0.5876 0.029 Uiso calc R 1
H H1B 0.0868 0.2504 0.4905 0.029 Uiso calc R 1
H H2 0.2191 0.0899 0.5484 0.024 Uiso calc R 1
H H12 0.1585 0.3654 0.7577 0.032 Uiso calc R 1
H H13 0.1316 0.6745 0.8752 0.036 Uiso calc R 1
H H14 0.0578 0.9743 0.8124 0.036 Uiso calc R 1
H H15 0.0117 0.9687 0.6318 0.033 Uiso calc R 1
H H16 0.0410 0.6702 0.5121 0.029 Uiso calc R 1
H H22 0.2399 0.5653 0.3501 0.022 Uiso calc R 1
H H23A 0.2757 0.9214 0.2723 0.034 Uiso calc R 1
H H23B 0.2440 0.7292 0.1823 0.034 Uiso calc R 1
H H23C 0.2910 0.9354 0.1508 0.034 Uiso calc R 1
H H24A 0.4049 0.1541 0.1608 0.037 Uiso calc R 1
H H24B 0.4365 -0.0079 0.2620 0.037 Uiso calc R 1
H H24C 0.4770 0.1747 0.1992 0.037 Uiso calc R 1
H H25A 0.3958 -0.3053 0.5107 0.035 Uiso calc R 1
H H25B 0.4217 -0.1082 0.6033 0.035 Uiso calc R 1
H H25C 0.4679 -0.2702 0.5437 0.035 Uiso calc R 1
H H26 0.3233 -0.0040 0.5340 0.024 Uiso calc R 1

loop_
_atom_site_aniso_label
_atom_site_aniso_U_11
_atom_site_aniso_U_22
_atom_site_aniso_U_33
_atom_site_aniso_U_12
_atom_site_aniso_U_13
_atom_site_aniso_U_23
N1 0.0199(8) 0.0253(9) 0.0207(8) -0.0002(7) 0.0066(6) -0.0010(7)
C1 0.0197(9) 0.0266(11) 0.0281(11) -0.0033(8) 0.0092(8) -0.0024(9)
C2 0.0219(10) 0.0207(10) 0.0183(9) -0.0010(8) 0.0045(7) 0.0008(8)
C11 0.0158(9) 0.0226(10) 0.0259(10) -0.0043(7) 0.0070(7) -0.0001(8)
C12 0.0211(10) 0.0291(12) 0.0293(11) -0.0012(8) 0.0049(8) 0.0008(9)
C13 0.0307(11) 0.0354(13) 0.0240(11) -0.0077(9) 0.0068(9) -0.0029(9)
C14 0.0338(12) 0.0250(11) 0.0341(12) -0.0054(9) 0.0174(9) -0.0038(9)
C15 0.0235(10) 0.0231(11) 0.0385(12) 0.0000(8) 0.0118(9) 0.0027(9)
C16 0.0213(9) 0.0247(11) 0.0268(10) -0.0044(8) 0.0053(8) 0.0028(8)
C21 0.0192(9) 0.0200(10) 0.0171(9) -0.0016(7) 0.0039(7) -0.0041(8)
C22 0.0175(9) 0.0189(9) 0.0184(9) 0.0018(7) 0.0018(7) -0.0018(8)
C23 0.0210(9) 0.0168(9) 0.0166(9) -0.0014(7) 0.0032(7) -0.0017(7)
O23 0.0212(7) 0.0220(7) 0.0229(7) 0.0033(5) 0.0072(5) 0.0049(6)
C231 0.0240(10) 0.0206(10) 0.0237(10) 0.0039(8) 0.0035(8) 0.0032(8)
C24 0.0154(9) 0.0204(10) 0.0185(9) -0.0024(7) 0.0043(7) -0.0022(8)
O24 0.0174(7) 0.0218(7) 0.0257(7) -0.0015(5) 0.0084(5) -0.0016(6)
C241 0.0235(10) 0.0245(11) 0.0271(10) 0.0027(8) 0.0099(8) -0.0022(9)
C25 0.0156(9) 0.0196(10) 0.0197(9) 0.0013(7) -0.0003(7) -0.0021(8)
O25 0.0170(7) 0.0289(8) 0.0265(7) 0.0051(6) 0.0033(5) 0.0078(6)
C251 0.0223(10) 0.0228(10) 0.0244(10) 0.0026(8) -0.0003(8) 0.0041(8)
C26 0.0202(9) 0.0211(10) 0.0189(9) -0.0003(7) 0.0029(7) 0.0019(8)

loop_
_atom_type_symbol
_atom_type_description
_atom_type_scat_dispersion_real
_atom_type_scat_dispersion_imag
_atom_type_scat_source
C C 0.0033 0.0016 'International Tables Vol C Tables 4.2.6.8 and 6.1.1.4'
H H 0.0000 0.0000 'International Tables Vol C Tables 4.2.6.8 and 6.1.1.4'
N N 0.0061 0.0033 'International Tables Vol C Tables 4.2.6.8 and 6.1.1.4'
O O 0.0106 0.0060 'International Tables Vol C Tables 4.2.6.8 and 6.1.1.4'

loop_
_geom_angle_atom_site_label_1
_geom_angle_atom_site_label_2
_geom_angle_atom_site_label_3
_geom_angle
_geom_angle_publ_flag
C2 N1 C1 115.73(17) no
N1 C1 C11 112.45(17) no
N1 C1 H1A 109.1 no
C11 C1 H1A 109.1 no
N1 C1 H1B 109.1 no
C11 C1 H1B 109.1 no
H1A C1 H1B 107.8 no
N1 C2 C21 124.27(18) no
N1 C2 H2 117.9 no
C21 C2 H2 117.9 no
C16 C11 C12 118.58(19) no
C16 C11 C1 121.29(18) no
C12 C11 C1 120.14(19) no
C13 C12 C11 120.6(2) no
C13 C12 H12 119.7 no
C11 C12 H12 119.7 no
C14 C13 C12 120.0(2) no
C14 C13 H13 120.0 no
C12 C13 H13 120.0 no
C15 C14 C13 120.1(2) no
C15 C14 H14 120.0 no
C13 C14 H14 120.0 no
C14 C15 C16 120.1(2) no
C14 C15 H15 119.9 no
C16 C15 H15 119.9 no
C15 C16 C11 120.6(2) no
C15 C16 H16 119.7 no
C11 C16 H16 119.7 no
C26 C21 C22 120.85(17) no
C26 C21 C2 117.68(17) no
C22 C21 C2 121.45(17) no
C23 C22 C21 119.17(17) no
C23 C22 H22 120.4 no
C21 C22 H22 120.4 no
O23 C23 C22 124.54(17) no
O23 C23 C24 115.24(16) no
C22 C23 C24 120.23(17) no
C23 O23 C231 117.07(14) no
O23 C231 H23A 109.5 no
O23 C231 H23B 109.5 no
H23A C231 H23B 109.5 no
O23 C231 H23C 109.5 no
H23A C231 H23C 109.5 no
H23B C231 H23C 109.5 no
O24 C24 C25 120.88(17) no
O24 C24 C23 119.08(17) no
C25 C24 C23 119.96(16) no
C24 O24 C241 113.47(15) no
O24 C241 H24A 109.5 no
O24 C241 H24B 109.5 no
H24A C241 H24B 109.5 no
O24 C241 H24C 109.5 no
H24A C241 H24C 109.5 no
H24B C241 H24C 109.5 no
O25 C25 C26 124.48(17) no
O25 C25 C24 115.71(16) no
C26 C25 C24 119.81(17) no
C25 O25 C251 117.58(15) no
O25 C251 H25A 109.5 no
O25 C251 H25B 109.5 no
H25A C251 H25B 109.5 no
O25 C251 H25C 109.5 no
H25A C251 H25C 109.5 no
H25B C251 H25C 109.5 no
C25 C26 C21 119.95(18) no
C25 C26 H26 120.0 no
C21 C26 H26 120.0 no

loop_
_geom_bond_atom_site_label_1
_geom_bond_atom_site_label_2
_geom_bond_distance
_geom_bond_publ_flag
N1 C2 1.266(3) no
N1 C1 1.465(2) no
C1 C11 1.510(3) no
C1 H1A 0.99 no
C1 H1B 0.99 no
C2 C21 1.473(3) no
C2 H2 0.95 no
C11 C16 1.394(3) no
C11 C12 1.397(3) no
C12 C13 1.390(3) no
C12 H12 0.95 no
C13 C14 1.384(3) no
C13 H13 0.95 no
C14 C15 1.381(3) no
C14 H14 0.95 no
C15 C16 1.389(3) no
C15 H15 0.95 no
C16 H16 0.95 no
C21 C26 1.395(3) no
C21 C22 1.396(3) no
C22 C23 1.394(3) no
C22 H22 0.95 no
C23 O23 1.364(2) no
C23 C24 1.407(3) no
O23 C231 1.431(2) no
C231 H23A 0.98 no
C231 H23B 0.98 no
C231 H23C 0.98 no
C24 O24 1.376(2) no
C24 C25 1.397(3) no
O24 C241 1.443(2) no
C241 H24A 0.98 no
C241 H24B 0.98 no
C241 H24C 0.98 no
C25 O25 1.361(2) no
C25 C26 1.391(3) no
O25 C251 1.432(2) no
C251 H25A 0.98 no
C251 H25B 0.98 no
C251 H25C 0.98 no
C26 H26 0.95 no

loop_
_geom_torsion_atom_site_label_1
_geom_torsion_atom_site_label_2
_geom_torsion_atom_site_label_3
_geom_torsion_atom_site_label_4
_geom_torsion
_geom_torsion_publ_flag
C2 N1 C1 C11 125.0(2) y
C1 N1 C2 C21 175.79(18) y
N1 C1 C11 C16 89.1(2) y
N1 C1 C11 C12 -91.1(2) y
C16 C11 C12 C13 -1.4(3) no
C1 C11 C12 C13 178.87(18) no
C11 C12 C13 C14 1.5(3) no
C12 C13 C14 C15 -0.4(3) no
C13 C14 C15 C16 -1.0(3) no
C14 C15 C16 C11 1.1(3) no
C12 C11 C16 C15 0.0(3) no
C1 C11 C16 C15 179.81(18) no
N1 C2 C21 C26 172.26(19) y
N1 C2 C21 C22 -9.6(3) y
C26 C21 C22 C23 1.5(3) no
C2 C21 C22 C23 -176.64(17) no
C21 C22 C23 O23 179.02(17) no
C21 C22 C23 C24 -0.9(3) no
C22 C23 O23 C231 3.5(3) y
C24 C23 O23 C231 -176.53(16) y
O23 C23 C24 O24 2.5(3) no
C22 C23 C24 O24 -177.52(17) no
O23 C23 C24 C25 179.29(17) no
C22 C23 C24 C25 -0.8(3) no
C25 C24 O24 C241 72.8(2) y
C23 C24 O24 C241 -110.4(2) y
O24 C24 C25 O25 -0.7(3) no
C23 C24 C25 O25 -177.41(17) no
O24 C24 C25 C26 178.67(17) no
C23 C24 C25 C26 2.0(3) no
C26 C25 O25 C251 3.7(3) y
C24 C25 O25 C251 -176.98(17) y
O25 C25 C26 C21 177.84(18) no
C24 C25 C26 C21 -1.5(3) no
C22 C21 C26 C25 -0.2(3) no
C2 C21 C26 C25 177.91(17) no

loop_
_cod_related_entry_id
_cod_related_entry_database
_cod_related_entry_code
1 ChemSpider 12926899
